data_7250230
loop_
_publ_author_name
'Chuskit, Stanzin'
'Kumar, Sunil'
'Das, Dinabandhu'

_publ_section_title
;
 Polymorphism in novel symmetric and asymmetric bis-hydrazone derivatives
;
_journal_issue 20
_journal_name_full CrystEngComm
_journal_page_first 3247
_journal_page_last 3256
_journal_paper_doi 10.1039/D5CE00242G
_journal_volume 27
_journal_year 2025
_chemical_formula_sum 'C28 H18 I4 N4'
_chemical_formula_weight 918.06
_space_group_crystal_system triclinic
_space_group_IT_number 2
_space_group_name_Hall '-P 1'
_space_group_name_H-M_alt 'P -1'
_atom_sites_solution_hydrogens mixed
_audit_creation_method SHELXL-2018/3
_audit_update_record
;
2025-02-18 deposited with the CCDC.	2025-04-08 downloaded from the CCDC.
;
_cell_angle_alpha 103.116(2)
_cell_angle_beta 111.147(2)
_cell_angle_gamma 98.956(3)
_cell_formula_units_Z 1
_cell_length_a 7.9279(7)
_cell_length_b 9.8606(9)
_cell_length_c 10.2238(8)
_cell_measurement_reflns_used 9958
_cell_measurement_temperature 100(2)
_cell_measurement_theta_max 28.29
_cell_measurement_theta_min 2.20
_cell_volume 700.70(11)
_computing_cell_refinement 'Bruker SAINT'
_computing_data_collection 'Bruker APEX3'
_computing_data_reduction 'Bruker SAINT'
_computing_molecular_graphics 'Xseed-2017 (Barbour, 2017)'
_computing_structure_refinement 'SHELXL-2018/3 (Sheldrick, 2018)'
_computing_structure_solution 'SHELXT 2018/2 (Sheldrick, 2018)'
_diffrn_ambient_temperature 100(2)
_diffrn_measured_fraction_theta_full 1.000
_diffrn_measured_fraction_theta_max 1.000
_diffrn_measurement_device_type 'Bruker APEX-III Photon-II detector'
_diffrn_measurement_method 'phi and omega scan'
_diffrn_radiation_type MoK\a
_diffrn_radiation_wavelength 0.71073
_diffrn_reflns_av_R_equivalents 0.0302
_diffrn_reflns_av_unetI/netI 0.0222
_diffrn_reflns_Laue_measured_fraction_full 1.000
_diffrn_reflns_Laue_measured_fraction_max 1.000
_diffrn_reflns_limit_h_max 10
_diffrn_reflns_limit_h_min -10
_diffrn_reflns_limit_k_max 13
_diffrn_reflns_limit_k_min -13
_diffrn_reflns_limit_l_max 13
_diffrn_reflns_limit_l_min -13
_diffrn_reflns_number 18921
_diffrn_reflns_point_group_measured_fraction_full 1.000
_diffrn_reflns_point_group_measured_fraction_max 1.000
_diffrn_reflns_theta_full 25.000
_diffrn_reflns_theta_max 28.306
_diffrn_reflns_theta_min 2.197
_diffrn_source microfocus
_exptl_absorpt_coefficient_mu 4.471
_exptl_absorpt_correction_T_max 0.7457
_exptl_absorpt_correction_T_min 0.6486
_exptl_absorpt_correction_type multi-scan
_exptl_absorpt_process_details SADABS
_exptl_crystal_colour 'light yellow'
_exptl_crystal_density_diffrn 2.176
_exptl_crystal_description block
_exptl_crystal_F_000 426
_exptl_crystal_size_max 0.170
_exptl_crystal_size_mid 0.100
_exptl_crystal_size_min 0.040
_refine_diff_density_max 1.362
_refine_diff_density_min -0.996
_refine_diff_density_rms 0.102
_refine_ls_extinction_method none
_refine_ls_goodness_of_fit_ref 1.059
_refine_ls_hydrogen_treatment mixed
_refine_ls_matrix_type full
_refine_ls_number_parameters 167
_refine_ls_number_reflns 3487
_refine_ls_number_restraints 0
_refine_ls_restrained_S_all 1.059
_refine_ls_R_factor_all 0.0260
_refine_ls_R_factor_gt 0.0205
_refine_ls_shift/su_max 0.001
_refine_ls_shift/su_mean 0.000
_refine_ls_structure_factor_coef Fsqd
_refine_ls_weighting_details 'w=1/[\s^2^(Fo^2^)+(0.0126P)^2^+1.2115P] where P=(Fo^2^+2Fc^2^)/3'
_refine_ls_weighting_scheme calc
_refine_ls_wR_factor_gt 0.0431
_refine_ls_wR_factor_ref 0.0464
_reflns_Friedel_coverage 0.000
_reflns_number_gt 3093
_reflns_number_total 3487
_reflns_threshold_expression 'I > 2\s(I)'
_cod_data_source_file d5ce00242g2.cif
_cod_data_source_block DIBHG-II
_cod_depositor_comments 'Adding full bibliography for 7250229--7250245.cif.'
_cod_database_code 7250230
_shelx_shelxl_version_number 2018/3
_shelx_space_group_comment
;
The symmetry employed for this shelxl refinement is uniquely defined
by the following loop, which should always be used as a source of
symmetry information in preference to the above space-group names.
They are only intended as comments.
;
_shelx_estimated_absorpt_t_min 0.517
_shelx_estimated_absorpt_t_max 0.841

loop_
_space_group_symop_operation_xyz
'x, y, z'
'-x, -y, -z'

loop_
_atom_site_label
_atom_site_type_symbol
_atom_site_fract_x
_atom_site_fract_y
_atom_site_fract_z
_atom_site_U_iso_or_equiv
_atom_site_adp_type
_atom_site_occupancy
_atom_site_site_symmetry_order
_atom_site_calc_flag
_atom_site_refinement_flags_posn
_atom_site_refinement_flags_adp
_atom_site_refinement_flags_occupancy
_atom_site_disorder_assembly
_atom_site_disorder_group
I1 I 0.25333(3) 0.28375(2) -0.09914(2) 0.02439(6) Uani 1 1 d . . . . .
I2 I 0.01151(3) 0.80882(2) 0.85159(2) 0.02652(6) Uani 1 1 d . . . . .
N2 N 0.7787(3) 0.8958(2) 0.4645(2) 0.0164(4) Uani 1 1 d . . . . .
N1 N 0.6694(3) 0.9053(2) 0.5465(2) 0.0151(4) Uani 1 1 d . . . . .
C11 C 0.1761(4) 0.8058(3) 0.7304(3) 0.0183(5) Uani 1 1 d . . . . .
C14 C 0.9326(3) 0.9949(3) 0.5324(3) 0.0148(5) Uani 1 1 d . . . . .
C1 C 0.3397(4) 0.4546(3) 0.0951(3) 0.0166(5) Uani 1 1 d . . . . .
C8 C 0.3983(3) 0.8035(3) 0.5722(3) 0.0138(5) Uani 1 1 d . . . . .
C3 C 0.5349(4) 0.5653(3) 0.3512(3) 0.0165(5) Uani 1 1 d . . . . .
H3 H 0.628262 0.563456 0.440296 0.020 Uiso 1 1 calc R U . . .
C9 C 0.4605(4) 0.9042(3) 0.7119(3) 0.0168(5) Uani 1 1 d . . . . .
H9 H 0.579859 0.971575 0.753583 0.020 Uiso 1 1 calc R U . . .
C7 C 0.5178(3) 0.8023(3) 0.4894(3) 0.0132(5) Uani 1 1 d . . . . .
C4 C 0.4579(3) 0.6824(3) 0.3505(3) 0.0134(5) Uani 1 1 d . . . . .
C13 C 0.2236(3) 0.7040(3) 0.5145(3) 0.0165(5) Uani 1 1 d . . . . .
H13 H 0.180224 0.634734 0.420215 0.020 Uiso 1 1 calc R U . . .
C2 C 0.4774(4) 0.4511(3) 0.2238(3) 0.0178(5) Uani 1 1 d . . . . .
H2 H 0.531358 0.371609 0.224649 0.021 Uiso 1 1 calc R U . . .
C6 C 0.2601(4) 0.5697(3) 0.0920(3) 0.0174(5) Uani 1 1 d . . . . .
H6 H 0.165462 0.570477 0.003091 0.021 Uiso 1 1 calc R U . . .
C10 C 0.3484(4) 0.9060(3) 0.7894(3) 0.0182(5) Uani 1 1 d . . . . .
H10 H 0.389775 0.975955 0.882987 0.022 Uiso 1 1 calc R U . . .
C5 C 0.3197(4) 0.6838(3) 0.2199(3) 0.0162(5) Uani 1 1 d . . . . .
H5 H 0.265989 0.763364 0.218506 0.019 Uiso 1 1 calc R U . . .
C12 C 0.1121(4) 0.7050(3) 0.5932(3) 0.0188(5) Uani 1 1 d . . . . .
H12 H -0.006611 0.637089 0.552969 0.023 Uiso 1 1 calc R U . . .
H1 H 0.961(4) 1.062(3) 0.622(3) 0.013(7) Uiso 1 1 d . . . . .

loop_
_atom_site_aniso_label
_atom_site_aniso_U_11
_atom_site_aniso_U_22
_atom_site_aniso_U_33
_atom_site_aniso_U_23
_atom_site_aniso_U_13
_atom_site_aniso_U_12
I1 0.02548(10) 0.01970(10) 0.02137(9) -0.00378(7) 0.01153(8) -0.00180(7)
I2 0.02990(11) 0.03685(12) 0.03130(11) 0.02044(9) 0.02324(9) 0.01815(9)
N2 0.0140(10) 0.0173(11) 0.0189(11) 0.0049(9) 0.0086(9) 0.0035(8)
N1 0.0122(10) 0.0161(11) 0.0167(10) 0.0041(8) 0.0066(8) 0.0028(8)
C11 0.0230(13) 0.0206(13) 0.0235(13) 0.0125(11) 0.0167(11) 0.0130(11)
C14 0.0137(12) 0.0122(12) 0.0165(12) 0.0025(10) 0.0052(10) 0.0030(9)
C1 0.0194(13) 0.0126(12) 0.0165(12) 0.0011(10) 0.0099(10) -0.0002(10)
C8 0.0143(12) 0.0135(12) 0.0164(12) 0.0062(10) 0.0076(10) 0.0056(9)
C3 0.0137(12) 0.0174(13) 0.0179(12) 0.0066(10) 0.0057(10) 0.0035(10)
C9 0.0180(13) 0.0147(12) 0.0169(12) 0.0043(10) 0.0072(10) 0.0032(10)
C7 0.0123(11) 0.0133(12) 0.0138(11) 0.0048(9) 0.0043(9) 0.0045(9)
C4 0.0105(11) 0.0141(12) 0.0159(12) 0.0037(9) 0.0077(9) -0.0002(9)
C13 0.0146(12) 0.0148(12) 0.0196(12) 0.0034(10) 0.0077(10) 0.0038(10)
C2 0.0201(13) 0.0133(12) 0.0216(13) 0.0047(10) 0.0104(11) 0.0049(10)
C6 0.0143(12) 0.0186(13) 0.0166(12) 0.0065(10) 0.0038(10) 0.0015(10)
C10 0.0230(13) 0.0198(13) 0.0134(12) 0.0061(10) 0.0078(10) 0.0079(11)
C5 0.0162(12) 0.0139(12) 0.0178(12) 0.0047(10) 0.0062(10) 0.0043(10)
C12 0.0145(12) 0.0160(13) 0.0279(14) 0.0079(11) 0.0106(11) 0.0031(10)

loop_
_atom_type_symbol
_atom_type_description
_atom_type_scat_dispersion_real
_atom_type_scat_dispersion_imag
_atom_type_scat_source
C C 0.0033 0.0016 'International Tables Vol C Tables 4.2.6.8 and 6.1.1.4'
H H 0.0000 0.0000 'International Tables Vol C Tables 4.2.6.8 and 6.1.1.4'
N N 0.0061 0.0033 'International Tables Vol C Tables 4.2.6.8 and 6.1.1.4'
I I -0.4742 1.8119 'International Tables Vol C Tables 4.2.6.8 and 6.1.1.4'

loop_
_geom_angle_atom_site_label_1
_geom_angle_atom_site_label_2
_geom_angle_atom_site_label_3
_geom_angle
_geom_angle_site_symmetry_1
_geom_angle_site_symmetry_3
_geom_angle_publ_flag
C14 N2 N1 110.3(2) . . ?
C7 N1 N2 113.6(2) . . ?
C12 C11 C10 120.8(2) . . ?
C12 C11 I2 120.0(2) . . ?
C10 C11 I2 119.24(19) . . ?
N2 C14 C14 119.6(3) . 2_776 ?
N2 C14 H1 122.2(18) . . ?
C14 C14 H1 118.1(18) 2_776 . ?
C6 C1 C2 121.2(2) . . ?
C6 C1 I1 119.39(19) . . ?
C2 C1 I1 119.38(19) . . ?
C13 C8 C9 118.7(2) . . ?
C13 C8 C7 121.1(2) . . ?
C9 C8 C7 120.1(2) . . ?
C2 C3 C4 120.8(2) . . ?
C2 C3 H3 119.6 . . ?
C4 C3 H3 119.6 . . ?
C10 C9 C8 120.2(2) . . ?
C10 C9 H9 119.9 . . ?
C8 C9 H9 119.9 . . ?
N1 C7 C8 116.4(2) . . ?
N1 C7 C4 125.1(2) . . ?
C8 C7 C4 118.4(2) . . ?
C3 C4 C5 119.3(2) . . ?
C3 C4 C7 120.1(2) . . ?
C5 C4 C7 120.6(2) . . ?
C12 C13 C8 120.9(2) . . ?
C12 C13 H13 119.5 . . ?
C8 C13 H13 119.5 . . ?
C3 C2 C1 118.9(2) . . ?
C3 C2 H2 120.5 . . ?
C1 C2 H2 120.5 . . ?
C1 C6 C5 119.3(2) . . ?
C1 C6 H6 120.3 . . ?
C5 C6 H6 120.3 . . ?
C11 C10 C9 120.1(2) . . ?
C11 C10 H10 120.0 . . ?
C9 C10 H10 120.0 . . ?
C6 C5 C4 120.4(2) . . ?
C6 C5 H5 119.8 . . ?
C4 C5 H5 119.8 . . ?
C11 C12 C13 119.3(2) . . ?
C11 C12 H12 120.4 . . ?
C13 C12 H12 120.4 . . ?

loop_
_geom_bond_atom_site_label_1
_geom_bond_atom_site_label_2
_geom_bond_distance
_geom_bond_site_symmetry_2
_geom_bond_publ_flag
I1 C1 2.096(2) . ?
I2 C11 2.098(2) . ?
N2 C14 1.279(3) . ?
N2 N1 1.405(3) . ?
N1 C7 1.289(3) . ?
C11 C12 1.382(4) . ?
C11 C10 1.386(4) . ?
C14 C14 1.449(5) 2_776 ?
C14 H1 0.93(3) . ?
C1 C6 1.382(4) . ?
C1 C2 1.386(4) . ?
C8 C13 1.398(3) . ?
C8 C9 1.401(3) . ?
C8 C7 1.481(3) . ?
C3 C2 1.385(4) . ?
C3 C4 1.388(4) . ?
C3 H3 0.9500 . ?
C9 C10 1.388(3) . ?
C9 H9 0.9500 . ?
C7 C4 1.489(3) . ?
C4 C5 1.393(3) . ?
C13 C12 1.393(3) . ?
C13 H13 0.9500 . ?
C2 H2 0.9500 . ?
C6 C5 1.385(4) . ?
C6 H6 0.9500 . ?
C10 H10 0.9500 . ?
C5 H5 0.9500 . ?
C12 H12 0.9500 . ?
